data_1526429
loop_
_publ_author_name
'Sacerdoti, M.'
'Quartieri, S.'
'Vezzalini, G.'

_publ_section_title
;
 Dehydration mechanism in brewsterite: single-crystal X-ray diffraction
 study
;
_journal_name_full 'Microporous and Mesoporous Materials'
_journal_page_first 107
_journal_page_last 118
_journal_volume 41
_journal_year 2000
_chemical_formula_sum 'Al4 Ba0.51 H4.26 O34.13 Si12 Sr1.49'
_chemical_name_systematic '(Ba0.51 Sr1.49) (Al4 Si12 O32) (H2 O)2.13'
_space_group_IT_number 11
_symmetry_space_group_name_Hall '-P 2yb'
_symmetry_space_group_name_H-M 'P 1 21/m 1'
_cell_angle_alpha 90
_cell_angle_beta 94.6
_cell_angle_gamma 90
_cell_formula_units_Z 1
_cell_length_a 6.785
_cell_length_b 16.988
_cell_length_c 7.645
_cell_volume 878.352
_citation_journal_id_ASTM MIMMFJ
_cod_data_source_file Sacerdoti_MIMMFJ_2000_262.cif
_cod_data_source_block H4.26Al4Ba0.51O34.13Si12Sr1.49
_cod_original_cell_volume 878.3517
_cod_original_formula_sum 'H4.26 Al4 Ba0.51 O34.13 Si12 Sr1.49'
_cod_database_code 1526429

loop_
_symmetry_equiv_pos_as_xyz
x,y,z
-x,y+1/2,-z
-x,-y,-z
x,-y-1/2,z

loop_
_atom_site_label
_atom_site_type_symbol
_atom_site_fract_x
_atom_site_fract_y
_atom_site_fract_z
_atom_site_occupancy
_atom_site_U_iso_or_equiv
O9 O-2 0.5928 0.25 0.4902 1 0.0
Al1 Al+3 0.324 0.0869 0.8221 0.333 0.0
O11 O-2 0.0108 0.25 0.9101 0.334 0.0
Si1 Si+4 0.324 0.0869 0.8221 0.667 0.0
Sr3 Sr+2 0.563 0.25 0.0585 0.345 0.0
Si4 Si+4 0.9132 0.0482 0.6498 1 0.0
O10 O-2 0.9103 0.1541 0.1885 0.365 0.0
Al2 Al+3 0.4012 0.0598 0.2075 0.333 0.0
O8 O-2 0 0 0.5 1 0.0
Al3 Al+3 0.5607 0.1587 0.5359 0.333 0.0
O2 O-2 0.4303 0.1256 0.3606 1 0.0
O1 O-2 0.3595 0.1155 0.0279 1 0.0
Ba1 Ba+2 0.2801 0.25 0.1819 0.099 0.0
Sr2 Sr+2 0.0608 0.25 0.5936 0.11 0.0
Ba2 Ba+2 0.0608 0.25 0.5936 0.038 0.0
Sr1 Sr+2 0.2801 0.25 0.1819 0.29 0.0
O3 O-2 0.7749 0.1138 0.5649 1 0.0
O5 O-2 0.0872 0.0911 0.7688 1 0.0
Si3 Si+4 0.5607 0.1587 0.5359 0.667 0.0
O4 O-2 0.4353 0.1512 0.7075 1 0.0
O6 O-2 0.2021 0.0062 0.2249 1 0.0
Ba3 Ba+2 0.563 0.25 0.0585 0.118 0.0
O7 O-2 0.4044 0.9981 0.799 1 0.0
Si2 Si+4 0.4012 0.0598 0.2075 0.667 0.0
